data_2204352
loop_
_publ_author_name
'Wilkinson, Hazel S.'
'Harrison, William T. A.'

_publ_section_title
;
 <i>tert</i>-Butylammonium dihydrogenarsenate
;
_journal_issue 10
_journal_name_full 'Acta Crystallographica Section E'
_journal_page_first m1359
_journal_page_last m1361
_journal_paper_doi 10.1107/S1600536804020963
_journal_volume 60
_journal_year 2004
_chemical_formula_iupac '(C4 H12 N) [H2 As O4]'
_chemical_formula_moiety 'C4 H12 N 1+, As H2 O4 1-'
_chemical_formula_sum 'C4 H14 As N O4'
_chemical_formula_weight 215.08
_chemical_name_systematic
;
tert-Butylammonium dihydrogenarsenate
;
_space_group_IT_number 14
_symmetry_cell_setting monoclinic
_symmetry_space_group_name_Hall '-P 2yn'
_symmetry_space_group_name_H-M 'P 1 21/n 1'
_atom_sites_solution_hydrogens 'difmap (O-H) and geom (C-H and N-H)'
_atom_sites_solution_primary direct
_atom_sites_solution_secondary difmap
_audit_creation_method SHELXL-97
_cell_angle_alpha 90.00
_cell_angle_beta 94.8640(10)
_cell_angle_gamma 90.00
_cell_formula_units_Z 4
_cell_length_a 9.7364(5)
_cell_length_b 6.3254(3)
_cell_length_c 14.2606(8)
_cell_measurement_reflns_used 3025
_cell_measurement_temperature 293(2)
_cell_measurement_theta_max 32.44
_cell_measurement_theta_min 2.44
_cell_volume 875.10(8)
_computing_cell_refinement 'SAINT (Bruker, 1999)'
_computing_data_collection 'SMART (Bruker, 1999)'
_computing_data_reduction SAINT
_computing_molecular_graphics 'ORTEP-3 (Farrugia, 1997) and ATOMS (Shape Software, 1999)'
_computing_publication_material SHELXL97
_computing_structure_refinement SHELXL97
_computing_structure_solution 'SHELXS97 (Sheldrick, 1997)'
_diffrn_ambient_temperature 293(2)
_diffrn_measured_fraction_theta_full 0.996
_diffrn_measured_fraction_theta_max 0.996
_diffrn_measurement_device_type 'Bruker SMART1000 CCD'
_diffrn_measurement_method \w
_diffrn_radiation_monochromator graphite
_diffrn_radiation_source 'fine-focus sealed tube'
_diffrn_radiation_type MoK\a
_diffrn_radiation_wavelength 0.71073
_diffrn_reflns_av_R_equivalents 0.0233
_diffrn_reflns_av_sigmaI/netI 0.0330
_diffrn_reflns_limit_h_max 14
_diffrn_reflns_limit_h_min -10
_diffrn_reflns_limit_k_max 9
_diffrn_reflns_limit_k_min -7
_diffrn_reflns_limit_l_max 21
_diffrn_reflns_limit_l_min -21
_diffrn_reflns_number 8742
_diffrn_reflns_theta_full 32.52
_diffrn_reflns_theta_max 32.52
_diffrn_reflns_theta_min 2.44
_diffrn_standards_decay_% 0
_diffrn_standards_number 0
_exptl_absorpt_coefficient_mu 3.851
_exptl_absorpt_correction_T_max 0.831
_exptl_absorpt_correction_T_min 0.226
_exptl_absorpt_correction_type multi-scan
_exptl_absorpt_process_details '(SADABS; Bruker, 1999)'
_exptl_crystal_colour colourless
_exptl_crystal_density_diffrn 1.633
_exptl_crystal_density_method 'not measured'
_exptl_crystal_description bar
_exptl_crystal_F_000 440
_exptl_crystal_size_max 0.55
_exptl_crystal_size_mid 0.15
_exptl_crystal_size_min 0.05
_refine_diff_density_max 0.469
_refine_diff_density_min -0.513
_refine_ls_extinction_method none
_refine_ls_goodness_of_fit_ref 0.880
_refine_ls_hydrogen_treatment constr
_refine_ls_matrix_type full
_refine_ls_number_parameters 95
_refine_ls_number_reflns 3165
_refine_ls_number_restraints 0
_refine_ls_restrained_S_all 0.880
_refine_ls_R_factor_all 0.0608
_refine_ls_R_factor_gt 0.0236
_refine_ls_shift/su_max 0.001
_refine_ls_shift/su_mean 0.000
_refine_ls_structure_factor_coef Fsqd
_refine_ls_weighting_details 'calc w = 1/[\s^2^(Fo^2^)+(0.0332P)^2^] where P = (Fo^2^+2Fc^2^)/3'
_refine_ls_weighting_scheme calc
_refine_ls_wR_factor_gt 0.0558
_refine_ls_wR_factor_ref 0.0635
_reflns_number_gt 1807
_reflns_number_total 3165
_reflns_threshold_expression I>2\s(I)
_cod_data_source_file hg6081.cif
_cod_data_source_block I
_cod_original_sg_symbol_H-M 'P 21/n'
_cod_database_code 2204352
_cod_database_fobs_code 2204352

loop_
_symmetry_equiv_pos_as_xyz
'x, y, z'
'-x+1/2, y+1/2, -z+1/2'
'-x, -y, -z'
'x-1/2, -y-1/2, z-1/2'

loop_
_atom_site_label
_atom_site_fract_x
_atom_site_fract_y
_atom_site_fract_z
_atom_site_U_iso_or_equiv
_atom_site_adp_type
_atom_site_calc_flag
_atom_site_refinement_flags
_atom_site_occupancy
_atom_site_type_symbol
As1 0.096480(18) 0.25182(3) 0.428460(11) 0.02877(6) Uani d . 1 As
O1 -0.07070(14) 0.2606(2) 0.44605(10) 0.0360(3) Uani d . 1 O
O2 0.13620(15) 0.3528(2) 0.32825(9) 0.0424(4) Uani d . 1 O
O3 0.15368(15) -0.0032(2) 0.43072(9) 0.0402(3) Uani d . 1 O
H1 0.1102 -0.0863 0.4773 0.048 Uiso d R 1 H
O4 0.18923(15) 0.3676(3) 0.52194(10) 0.0482(4) Uani d . 1 O
H2 0.1545 0.5006 0.5378 0.058 Uiso d R 1 H
N1 0.38027(16) 0.2563(2) 0.24651(10) 0.0334(3) Uani d . 1 N
H3 0.3062 0.2725 0.2783 0.040 Uiso calc R 1 H
H4 0.3824 0.1249 0.2243 0.040 Uiso calc R 1 H
H5 0.3766 0.3474 0.1988 0.040 Uiso calc R 1 H
C1 0.5091(2) 0.2971(3) 0.31140(15) 0.0380(5) Uani d . 1 C
C2 0.4956(3) 0.5164(4) 0.35241(18) 0.0608(7) Uani d . 1 C
H6 0.4147 0.5224 0.3865 0.091 Uiso calc R 1 H
H7 0.4880 0.6185 0.3024 0.091 Uiso calc R 1 H
H8 0.5755 0.5471 0.3943 0.091 Uiso calc R 1 H
C3 0.5148(3) 0.1313(4) 0.38747(18) 0.0643(7) Uani d . 1 C
H9 0.5211 -0.0062 0.3597 0.097 Uiso calc R 1 H
H10 0.4328 0.1392 0.4203 0.097 Uiso calc R 1 H
H11 0.5940 0.1553 0.4309 0.097 Uiso calc R 1 H
C4 0.6306(3) 0.2805(4) 0.2525(2) 0.0677(8) Uani d . 1 C
H12 0.6329 0.1418 0.2254 0.102 Uiso calc R 1 H
H13 0.7143 0.3051 0.2916 0.102 Uiso calc R 1 H
H14 0.6217 0.3842 0.2032 0.102 Uiso calc R 1 H

loop_
_atom_site_aniso_label
_atom_site_aniso_U_11
_atom_site_aniso_U_22
_atom_site_aniso_U_33
_atom_site_aniso_U_12
_atom_site_aniso_U_13
_atom_site_aniso_U_23
As1 0.03246(9) 0.02705(9) 0.02761(8) 0.00106(11) 0.00722(6) -0.00055(9)
O1 0.0324(6) 0.0318(7) 0.0448(7) 0.0000(7) 0.0090(5) 0.0018(7)
O2 0.0539(10) 0.0385(9) 0.0368(8) 0.0031(7) 0.0162(7) 0.0104(6)
O3 0.0507(9) 0.0294(7) 0.0433(8) 0.0085(7) 0.0196(6) 0.0027(6)
O4 0.0452(9) 0.0500(10) 0.0474(9) 0.0071(8) -0.0072(7) -0.0177(7)
N1 0.0389(8) 0.0304(7) 0.0312(7) 0.0000(9) 0.0053(6) 0.0001(8)
C1 0.0392(11) 0.0367(12) 0.0371(10) -0.0018(8) -0.0017(8) 0.0006(7)
C2 0.0685(18) 0.0454(14) 0.0640(16) -0.0033(13) -0.0198(13) -0.0125(12)
C3 0.0716(19) 0.0592(17) 0.0592(16) -0.0032(15) -0.0123(13) 0.0228(14)
C4 0.0391(12) 0.099(2) 0.0653(16) -0.0058(14) 0.0064(11) -0.0033(15)

loop_
_atom_type_symbol
_atom_type_description
_atom_type_scat_dispersion_real
_atom_type_scat_dispersion_imag
_atom_type_scat_source
C C 0.0033 0.0016 'International Tables Vol C Tables 4.2.6.8 and 6.1.1.4'
H H 0.0000 0.0000 'International Tables Vol C Tables 4.2.6.8 and 6.1.1.4'
N N 0.0061 0.0033 'International Tables Vol C Tables 4.2.6.8 and 6.1.1.4'
O O 0.0106 0.0060 'International Tables Vol C Tables 4.2.6.8 and 6.1.1.4'
As As 0.0499 2.0058 'International Tables Vol C Tables 4.2.6.8 and 6.1.1.4'

loop_
_geom_angle_atom_site_label_1
_geom_angle_atom_site_label_2
_geom_angle_atom_site_label_3
_geom_angle
O2 As1 O1 115.01(7)
O2 As1 O3 106.49(7)
O1 As1 O3 110.46(7)
O2 As1 O4 111.36(8)
O1 As1 O4 109.03(7)
O3 As1 O4 103.90(7)
As1 O3 H1 111.3
As1 O4 H2 113.1
C1 N1 H3 109.5
C1 N1 H4 109.5
H3 N1 H4 109.5
C1 N1 H5 109.5
H3 N1 H5 109.5
H4 N1 H5 109.5
C3 C1 C4 111.7(2)
C3 C1 C2 111.0(2)
C4 C1 C2 112.1(2)
C3 C1 N1 107.39(18)
C4 C1 N1 107.17(18)
C2 C1 N1 107.28(18)
C1 C2 H6 109.5
C1 C2 H7 109.5
H6 C2 H7 109.5
C1 C2 H8 109.5
H6 C2 H8 109.5
H7 C2 H8 109.5
C1 C3 H9 109.5
C1 C3 H10 109.5
H9 C3 H10 109.5
C1 C3 H11 109.5
H9 C3 H11 109.5
H10 C3 H11 109.5
C1 C4 H12 109.5
C1 C4 H13 109.5
H12 C4 H13 109.5
C1 C4 H14 109.5
H12 C4 H14 109.5
H13 C4 H14 109.5

loop_
_geom_bond_atom_site_label_1
_geom_bond_atom_site_label_2
_geom_bond_distance
_geom_bond_publ_flag
As1 O2 1.6412(13) y
As1 O1 1.6687(13) y
As1 O3 1.7061(13) y
As1 O4 1.7101(14) y
O3 H1 0.9710 ?
O4 H2 0.9415 ?
N1 C1 1.516(3) ?
N1 H3 0.8900 ?
N1 H4 0.8900 ?
N1 H5 0.8900 ?
C1 C3 1.506(3) ?
C1 C4 1.511(3) ?
C1 C2 1.515(3) ?
C2 H6 0.9600 ?
C2 H7 0.9600 ?
C2 H8 0.9600 ?
C3 H9 0.9600 ?
C3 H10 0.9600 ?
C3 H11 0.9600 ?
C4 H12 0.9600 ?
C4 H13 0.9600 ?
C4 H14 0.9600 ?

loop_
_geom_hbond_atom_site_label_D
_geom_hbond_atom_site_label_H
_geom_hbond_atom_site_label_A
_geom_hbond_site_symmetry_A
_geom_hbond_distance_DH
_geom_hbond_distance_HA
_geom_hbond_distance_DA
_geom_hbond_angle_DHA
_geom_hbond_publ_flag
O3 H1 O1 3_556 0.97 1.62 2.5752(19) 166 y
O4 H2 O1 3_566 0.94 1.74 2.6763(19) 172 y
N1 H3 O2 . 0.89 1.92 2.801(2) 168 y
N1 H4 O2 2_545 0.89 1.88 2.765(2) 173 y
N1 H5 O3 2 0.89 2.07 2.944(2) 166 y

loop_
_cod_related_entry_id
_cod_related_entry_database
_cod_related_entry_code
1 ChemSpider 30654765
